data_7105340
loop_
_publ_author_name
'Kickbusch, Rainer'
'Lentz, Dieter'

_publ_section_title
;
 Synthesis and reactions of
 hydroxobis(eta5-pentamethylcyclopenta-dienyl)(trifluoroethenyl)titanium(IV).
;
_journal_issue 12
_journal_name_full 'Chemical communications (Cambridge, England)'
_journal_page_first 2118
_journal_page_last 2120
_journal_paper_doi 10.1039/b925655e
_journal_volume 46
_journal_year 2010
_chemical_formula_sum 'C24 H35 F3 O Ti'
_chemical_formula_weight 444.42
_chemical_name_common
;Bis(ethyltetramethylcyclopentadienyl)(hydroxo)-
(trifluoroethenyl)titanium(IV)
;
_chemical_name_systematic
;
Bis(ethyltetramethylcyclopentadienyl)(hydroxo)-
(trifluoroethenyl)titanium(IV)
;
_space_group_IT_number 14
_symmetry_cell_setting monoclinic
_symmetry_space_group_name_Hall '-P 2ybc'
_symmetry_space_group_name_H-M 'P 1 21/c 1'
_atom_sites_solution_hydrogens geom
_atom_sites_solution_primary direct
_atom_sites_solution_secondary difmap
_audit_creation_method SHELXL-97
_cell_angle_alpha 90.00
_cell_angle_beta 108.655(7)
_cell_angle_gamma 90.00
_cell_formula_units_Z 4
_cell_length_a 14.138(5)
_cell_length_b 10.007(4)
_cell_length_c 16.696(6)
_cell_measurement_reflns_used 937
_cell_measurement_temperature 133(2)
_cell_measurement_theta_max 30.4
_cell_measurement_theta_min 2.6
_cell_volume 2238.0(14)
_computing_cell_refinement 'SAINT (Bruker-AXS)'
_computing_data_collection 'SMART (Bruker-AXS)'
_computing_data_reduction 'SAINT (Bruker-AXS)'
_computing_structure_refinement 'SHELXL-97 (Sheldrick, 1997)'
_computing_structure_solution 'SHELXS-97 (Sheldrick, 1990)'
_diffrn_ambient_temperature 133(2)
_diffrn_measured_fraction_theta_full 0.956
_diffrn_measured_fraction_theta_max 0.956
_diffrn_measurement_device_type 'SMART CCD (Bruker-AXS)'
_diffrn_measurement_method 'omega scan'
_diffrn_radiation_monochromator graphite
_diffrn_radiation_source 'sealed tube'
_diffrn_radiation_type MoK\a
_diffrn_radiation_wavelength 0.71073
_diffrn_reflns_av_R_equivalents 0.0504
_diffrn_reflns_av_sigmaI/netI 0.0465
_diffrn_reflns_limit_h_max 20
_diffrn_reflns_limit_h_min -20
_diffrn_reflns_limit_k_max 13
_diffrn_reflns_limit_k_min -14
_diffrn_reflns_limit_l_max 20
_diffrn_reflns_limit_l_min -23
_diffrn_reflns_number 28339
_diffrn_reflns_theta_full 30.54
_diffrn_reflns_theta_max 30.54
_diffrn_reflns_theta_min 1.52
_exptl_absorpt_coefficient_mu 0.419
_exptl_absorpt_correction_T_max 0.75
_exptl_absorpt_correction_T_min 0.66
_exptl_absorpt_correction_type multi-scan
_exptl_absorpt_process_details 'SADABS (Bruker-AXS)'
_exptl_crystal_colour yellow
_exptl_crystal_density_diffrn 1.319
_exptl_crystal_density_method 'not measured'
_exptl_crystal_description platelett
_exptl_crystal_F_000 944
_exptl_crystal_size_max 0.28
_exptl_crystal_size_mid 0.20
_exptl_crystal_size_min 0.10
_refine_diff_density_max 0.550
_refine_diff_density_min -0.398
_refine_diff_density_rms 0.081
_refine_ls_extinction_method none
_refine_ls_goodness_of_fit_ref 1.074
_refine_ls_hydrogen_treatment constr
_refine_ls_matrix_type full
_refine_ls_number_parameters 301
_refine_ls_number_reflns 6542
_refine_ls_number_restraints 4
_refine_ls_restrained_S_all 1.074
_refine_ls_R_factor_all 0.0920
_refine_ls_R_factor_gt 0.0626
_refine_ls_shift/su_max 0.000
_refine_ls_shift/su_mean 0.000
_refine_ls_structure_factor_coef Fsqd
_refine_ls_weighting_details 'calc w=1/[\s^2^(Fo^2^)+(0.0440P)^2^+3.4822P] where P=(Fo^2^+2Fc^2^)/3'
_refine_ls_weighting_scheme calc
_refine_ls_wR_factor_gt 0.1404
_refine_ls_wR_factor_ref 0.1550
_reflns_number_gt 4675
_reflns_number_total 6542
_reflns_threshold_expression >2sigma(I)
_cod_data_source_file b925655e.txt
_cod_data_source_block cp0tioha
_cod_original_cell_volume 2238.2(13)
_cod_original_sg_symbol_H-M P2(1)/c
_cod_database_code 7105340

loop_
_symmetry_equiv_pos_as_xyz
'x, y, z'
'-x, y+1/2, -z+1/2'
'-x, -y, -z'
'x, -y-1/2, z-1/2'

loop_
_atom_site_label
_atom_site_type_symbol
_atom_site_fract_x
_atom_site_fract_y
_atom_site_fract_z
_atom_site_U_iso_or_equiv
_atom_site_adp_type
_atom_site_occupancy
_atom_site_symmetry_multiplicity
_atom_site_calc_flag
_atom_site_refinement_flags
_atom_site_disorder_assembly
_atom_site_disorder_group
C1A C 0.73721(17) 0.1570(2) 0.63762(16) 0.0249(5) Uani 1 1 d . . .
C2A C 0.71596(18) 0.0249(3) 0.60635(16) 0.0266(5) Uani 1 1 d . A .
C3A C 0.62223(18) -0.0115(2) 0.61401(16) 0.0260(5) Uani 1 1 d . . .
C4A C 0.58488(18) 0.0978(3) 0.64808(16) 0.0261(5) Uani 1 1 d . A .
C5A C 0.65605(18) 0.2028(2) 0.66323(15) 0.0239(5) Uani 1 1 d . A .
C6A C 0.8232(2) 0.2398(3) 0.62917(19) 0.0373(7) Uani 1 1 d . A .
H6A1 H 0.8852 0.2016 0.6635 0.056 Uiso 1 1 calc R . .
H6A2 H 0.8177 0.3295 0.6475 0.056 Uiso 1 1 calc R . .
H6A3 H 0.8211 0.2407 0.5711 0.056 Uiso 1 1 calc R . .
C7A C 0.7733(2) -0.0524(3) 0.5600(2) 0.0395(7) Uani 1 1 d . . .
H7A1 H 0.7462 -0.0343 0.5005 0.059 Uiso 1 1 calc R A .
H7A2 H 0.7683 -0.1462 0.5698 0.059 Uiso 1 1 calc R . .
H7A3 H 0.8422 -0.0259 0.5800 0.059 Uiso 1 1 calc R . .
C8A C 0.5679(2) -0.1422(3) 0.58592(19) 0.0367(6) Uani 1 1 d . A .
H8A1 H 0.5449 -0.1764 0.6302 0.055 Uiso 1 1 calc R . .
H8A2 H 0.6124 -0.2055 0.5737 0.055 Uiso 1 1 calc R . .
H8A3 H 0.5117 -0.1275 0.5361 0.055 Uiso 1 1 calc R . .
C9A C 0.4837(2) 0.1038(3) 0.6607(2) 0.0413(7) Uani 1 1 d . . .
H9A1 H 0.4334 0.1223 0.6076 0.062 Uiso 1 1 calc R A .
H9A2 H 0.4837 0.1732 0.7004 0.062 Uiso 1 1 calc R . .
H9A3 H 0.4697 0.0196 0.6821 0.062 Uiso 1 1 calc R . .
C10A C 0.6330(2) 0.3456(3) 0.67874(18) 0.0325(6) Uani 1 1 d . . .
H10A H 0.6948 0.3952 0.7010 0.039 Uiso 1 1 calc R A .
H10B H 0.5986 0.3481 0.7205 0.039 Uiso 1 1 calc R . .
C11A C 0.5681(2) 0.4109(3) 0.59725(18) 0.0353(6) Uani 1 1 d . A .
H11A H 0.6035 0.4122 0.5568 0.053 Uiso 1 1 calc R . .
H11B H 0.5525 0.5007 0.6088 0.053 Uiso 1 1 calc R . .
H11C H 0.5074 0.3609 0.5747 0.053 Uiso 1 1 calc R . .
C1B C 0.89633(18) 0.0902(3) 0.85170(17) 0.0273(5) Uani 1 1 d . . .
C2B C 0.86868(17) -0.0221(3) 0.89135(16) 0.0252(5) Uani 1 1 d . A .
C3B C 0.78185(17) 0.0122(2) 0.91160(16) 0.0258(5) Uani 1 1 d . . .
C4B C 0.75568(17) 0.1459(3) 0.88422(16) 0.0267(5) Uani 1 1 d . A .
C5B C 0.82897(18) 0.1957(2) 0.85044(16) 0.0248(5) Uani 1 1 d . A .
C6B C 0.9905(2) 0.0997(3) 0.8294(2) 0.0426(7) Uani 1 1 d . A .
H6B1 H 0.9955 0.1871 0.8073 0.064 Uiso 1 1 calc R . .
H6B2 H 0.9896 0.0336 0.7874 0.064 Uiso 1 1 calc R . .
H6B3 H 1.0468 0.0844 0.8790 0.064 Uiso 1 1 calc R . .
C7B C 0.9296(2) -0.1467(3) 0.91843(19) 0.0359(6) Uani 1 1 d . . .
H7B1 H 0.9788 -0.1325 0.9727 0.054 Uiso 1 1 calc R A .
H7B2 H 0.9623 -0.1683 0.8778 0.054 Uiso 1 1 calc R . .
H7B3 H 0.8867 -0.2192 0.9222 0.054 Uiso 1 1 calc R . .
C8B C 0.7332(2) -0.0727(3) 0.96104(19) 0.0381(7) Uani 1 1 d . A .
H8B1 H 0.7345 -0.1645 0.9448 0.057 Uiso 1 1 calc R . .
H8B2 H 0.6653 -0.0446 0.9498 0.057 Uiso 1 1 calc R . .
H8B3 H 0.7686 -0.0634 1.0203 0.057 Uiso 1 1 calc R . .
C9B C 0.6691(2) 0.2220(3) 0.8967(2) 0.0387(7) Uani 1 1 d . . .
H9B1 H 0.6821 0.2387 0.9558 0.058 Uiso 1 1 calc R A .
H9B2 H 0.6092 0.1701 0.8752 0.058 Uiso 1 1 calc R . .
H9B3 H 0.6611 0.3054 0.8669 0.058 Uiso 1 1 calc R . .
C10B C 0.8475(2) 0.3409(3) 0.83760(18) 0.0359(7) Uani 1 1 d . . .
H10C H 0.7854 0.3902 0.8259 0.043 Uiso 1 1 calc R A .
H10D H 0.8708 0.3503 0.7892 0.043 Uiso 1 1 calc R . .
C11B C 0.9253(2) 0.3995(3) 0.91613(19) 0.0384(7) Uani 1 1 d . A .
H11D H 0.9046 0.3842 0.9648 0.058 Uiso 1 1 calc R . .
H11E H 0.9314 0.4938 0.9085 0.058 Uiso 1 1 calc R . .
H11F H 0.9886 0.3572 0.9242 0.058 Uiso 1 1 calc R . .
Ti1 Ti 0.72739(4) 0.02010(4) 0.75914(3) 0.01453(14) Uani 0.818(2) 1 d P A 1
C1 C 0.7981(2) -0.1639(3) 0.73841(19) 0.0212(6) Uani 0.818(2) 1 d PD A 1
C2 C 0.7707(3) -0.2913(3) 0.7374(2) 0.0288(7) Uani 0.818(2) 1 d PD A 1
F1 F 0.88991(13) -0.15401(19) 0.72434(13) 0.0303(4) Uani 0.818(2) 1 d PD A 1
F2 F 0.82231(17) -0.3969(2) 0.72387(17) 0.0457(6) Uani 0.818(2) 1 d PD A 1
F3 F 0.68868(16) -0.3346(2) 0.75167(16) 0.0421(6) Uani 0.818(2) 1 d PD A 1
O1 O 0.62149(14) -0.0723(2) 0.77839(13) 0.0225(4) Uani 0.818(2) 1 d P A 1
Ti1C Ti 0.7721(3) 0.0231(3) 0.74828(18) 0.0278(8) Uiso 0.182(2) 1 d P A 2
C1F C 0.7041(9) -0.1625(13) 0.7687(10) 0.037(3) Uiso 0.182(2) 1 d PD A 2
C2F C 0.7373(12) -0.2874(13) 0.7700(13) 0.046(4) Uiso 0.182(2) 1 d PD A 2
F1F F 0.6131(7) -0.1541(11) 0.7834(6) 0.043(2) Uiso 0.182(2) 1 d PD A 2
F2F F 0.6840(10) -0.3942(15) 0.7773(9) 0.068(4) Uiso 0.182(2) 1 d PD A 2
F3F F 0.8166(10) -0.3334(15) 0.7529(9) 0.057(3) Uiso 0.182(2) 1 d PD A 2
O1F O 0.8797(9) -0.0678(14) 0.7273(8) 0.041(3) Uiso 0.182(2) 1 d P A 2

loop_
_atom_site_aniso_label
_atom_site_aniso_U_11
_atom_site_aniso_U_22
_atom_site_aniso_U_33
_atom_site_aniso_U_23
_atom_site_aniso_U_13
_atom_site_aniso_U_12
C1A 0.0234(10) 0.0231(11) 0.0242(13) 0.0038(9) 0.0021(9) -0.0036(9)
C2A 0.0273(11) 0.0256(11) 0.0253(13) 0.0002(10) 0.0062(10) -0.0009(10)
C3A 0.0308(11) 0.0222(11) 0.0218(13) -0.0011(9) 0.0039(10) -0.0074(9)
C4A 0.0275(11) 0.0272(12) 0.0232(13) 0.0016(10) 0.0075(10) -0.0024(9)
C5A 0.0280(11) 0.0193(11) 0.0186(13) 0.0014(9) -0.0006(9) -0.0001(9)
C6A 0.0316(13) 0.0399(16) 0.0366(17) 0.0060(12) 0.0054(12) -0.0122(12)
C7A 0.0437(16) 0.0396(16) 0.0386(18) -0.0024(13) 0.0179(14) 0.0037(12)
C8A 0.0403(15) 0.0293(14) 0.0343(17) -0.0073(11) 0.0033(12) -0.0136(11)
C9A 0.0317(13) 0.0437(17) 0.051(2) 0.0050(14) 0.0169(13) -0.0005(12)
C10A 0.0380(14) 0.0234(12) 0.0283(15) 0.0015(10) -0.0005(11) 0.0051(10)
C11A 0.0359(14) 0.0299(14) 0.0329(16) 0.0081(11) 0.0011(12) 0.0082(11)
C1B 0.0267(11) 0.0262(12) 0.0284(14) 0.0036(10) 0.0082(10) 0.0011(9)
C2B 0.0252(10) 0.0229(11) 0.0243(13) 0.0035(10) 0.0034(9) 0.0051(9)
C3B 0.0247(10) 0.0246(12) 0.0253(13) 0.0007(10) 0.0040(9) 0.0023(9)
C4B 0.0214(10) 0.0261(12) 0.0261(14) -0.0058(10) -0.0014(9) 0.0050(9)
C5B 0.0280(11) 0.0182(11) 0.0204(13) 0.0002(9) -0.0035(9) -0.0004(9)
C6B 0.0336(14) 0.0485(18) 0.051(2) 0.0057(15) 0.0203(14) 0.0003(13)
C7B 0.0346(14) 0.0310(14) 0.0357(17) 0.0075(12) 0.0021(12) 0.0138(11)
C8B 0.0357(14) 0.0439(16) 0.0343(17) 0.0044(13) 0.0106(12) -0.0046(12)
C9B 0.0329(13) 0.0386(16) 0.0396(17) -0.0078(13) 0.0047(12) 0.0134(12)
C10B 0.0431(15) 0.0209(12) 0.0312(16) 0.0004(10) -0.0057(12) -0.0077(11)
C11B 0.0392(15) 0.0291(14) 0.0355(17) -0.0044(12) -0.0040(13) -0.0093(11)
Ti1 0.0138(2) 0.01152(19) 0.0180(3) 0.00017(18) 0.00472(17) -0.00029(16)
C1 0.0200(12) 0.0190(12) 0.0270(16) -0.0009(11) 0.0110(11) 0.0026(10)
C2 0.0324(16) 0.0181(13) 0.041(2) 0.0016(13) 0.0195(15) 0.0022(13)
F1 0.0251(8) 0.0225(9) 0.0484(12) 0.0003(8) 0.0189(8) 0.0022(7)
F2 0.0545(13) 0.0151(9) 0.0824(18) -0.0014(10) 0.0428(13) 0.0035(9)
F3 0.0445(12) 0.0211(10) 0.0742(17) 0.0004(11) 0.0379(12) -0.0049(9)
O1 0.0209(9) 0.0219(10) 0.0263(12) 0.0007(8) 0.0098(8) -0.0054(8)

loop_
_atom_type_symbol
_atom_type_description
_atom_type_scat_dispersion_real
_atom_type_scat_dispersion_imag
_atom_type_scat_source
C C 0.0033 0.0016 'International Tables Vol C Tables 4.2.6.8 and 6.1.1.4'
H H 0.0000 0.0000 'International Tables Vol C Tables 4.2.6.8 and 6.1.1.4'
O O 0.0106 0.0060 'International Tables Vol C Tables 4.2.6.8 and 6.1.1.4'
F F 0.0171 0.0103 'International Tables Vol C Tables 4.2.6.8 and 6.1.1.4'
Ti Ti 0.2776 0.4457 'International Tables Vol C Tables 4.2.6.8 and 6.1.1.4'

loop_
_geom_angle_atom_site_label_1
_geom_angle_atom_site_label_2
_geom_angle_atom_site_label_3
_geom_angle
_geom_angle_site_symmetry_1
_geom_angle_site_symmetry_3
_geom_angle_publ_flag
C2A C1A C5A 108.4(2) . . ?
C2A C1A C6A 123.9(2) . . ?
C5A C1A C6A 126.9(2) . . ?
C2A C1A Ti1C 72.93(16) . . ?
C5A C1A Ti1C 85.97(18) . . ?
C6A C1A Ti1C 116.05(19) . . ?
C2A C1A Ti1 74.12(15) . . ?
C5A C1A Ti1 70.83(14) . . ?
C6A C1A Ti1 129.27(17) . . ?
Ti1C C1A Ti1 16.04(9) . . ?
C1A C2A C3A 107.5(2) . . ?
C1A C2A C7A 125.7(2) . . ?
C3A C2A C7A 126.0(2) . . ?
C1A C2A Ti1C 69.94(16) . . ?
C3A C2A Ti1C 85.87(18) . . ?
C7A C2A Ti1C 118.2(2) . . ?
C1A C2A Ti1 72.88(15) . . ?
C3A C2A Ti1 70.20(14) . . ?
C7A C2A Ti1 130.21(19) . . ?
Ti1C C2A Ti1 16.07(9) . . ?
C4A C3A C2A 108.5(2) . . ?
C4A C3A C8A 125.2(2) . . ?
C2A C3A C8A 126.2(2) . . ?
C4A C3A Ti1 71.63(14) . . ?
C2A C3A Ti1 76.39(15) . . ?
C8A C3A Ti1 120.72(18) . . ?
C4A C3A Ti1C 81.61(17) . . ?
C2A C3A Ti1C 60.69(16) . . ?
C8A C3A Ti1C 125.63(19) . . ?
Ti1 C3A Ti1C 16.06(8) . . ?
C3A C4A C5A 108.1(2) . . ?
C3A C4A C9A 125.4(2) . . ?
C5A C4A C9A 126.4(2) . . ?
C3A C4A Ti1 74.29(15) . . ?
C5A C4A Ti1 74.28(14) . . ?
C9A C4A Ti1 120.34(19) . . ?
C4A C5A C1A 107.6(2) . . ?
C4A C5A C10A 123.5(2) . . ?
C1A C5A C10A 126.6(2) . . ?
C4A C5A Ti1 71.43(14) . . ?
C1A C5A Ti1 75.56(14) . . ?
C10A C5A Ti1 131.94(18) . . ?
C4A C5A Ti1C 82.53(16) . . ?
C1A C5A Ti1C 60.06(15) . . ?
C10A C5A Ti1C 135.40(18) . . ?
Ti1 C5A Ti1C 16.27(8) . . ?
C1A C6A H6A1 109.5 . . ?
C1A C6A H6A2 109.5 . . ?
H6A1 C6A H6A2 109.5 . . ?
C1A C6A H6A3 109.5 . . ?
H6A1 C6A H6A3 109.5 . . ?
H6A2 C6A H6A3 109.5 . . ?
C2A C7A H7A1 109.5 . . ?
C2A C7A H7A2 109.5 . . ?
H7A1 C7A H7A2 109.5 . . ?
C2A C7A H7A3 109.5 . . ?
H7A1 C7A H7A3 109.5 . . ?
H7A2 C7A H7A3 109.5 . . ?
C3A C8A H8A1 109.5 . . ?
C3A C8A H8A2 109.5 . . ?
H8A1 C8A H8A2 109.5 . . ?
C3A C8A H8A3 109.5 . . ?
H8A1 C8A H8A3 109.5 . . ?
H8A2 C8A H8A3 109.5 . . ?
C4A C9A H9A1 109.5 . . ?
C4A C9A H9A2 109.5 . . ?
H9A1 C9A H9A2 109.5 . . ?
C4A C9A H9A3 109.5 . . ?
H9A1 C9A H9A3 109.5 . . ?
H9A2 C9A H9A3 109.5 . . ?
C5A C10A C11A 110.8(2) . . ?
C5A C10A H10A 109.5 . . ?
C11A C10A H10A 109.5 . . ?
C5A C10A H10B 109.5 . . ?
C11A C10A H10B 109.5 . . ?
H10A C10A H10B 108.1 . . ?
C10A C11A H11A 109.5 . . ?
C10A C11A H11B 109.5 . . ?
H11A C11A H11B 109.5 . . ?
C10A C11A H11C 109.5 . . ?
H11A C11A H11C 109.5 . . ?
H11B C11A H11C 109.5 . . ?
C5B C1B C2B 108.2(2) . . ?
C5B C1B C6B 126.6(2) . . ?
C2B C1B C6B 124.4(2) . . ?
C5B C1B Ti1C 81.23(17) . . ?
C2B C1B Ti1C 81.41(17) . . ?
C6B C1B Ti1C 112.6(2) . . ?
C5B C1B Ti1 72.22(14) . . ?
C2B C1B Ti1 73.42(14) . . ?
C6B C1B Ti1 128.0(2) . . ?
Ti1C C1B Ti1 15.34(9) . . ?
C3B C2B C1B 108.0(2) . . ?
C3B C2B C7B 126.0(2) . . ?
C1B C2B C7B 125.5(2) . . ?
C3B C2B Ti1C 86.04(17) . . ?
C1B C2B Ti1C 62.50(16) . . ?
C7B C2B Ti1C 123.3(2) . . ?
C3B C2B Ti1 70.14(14) . . ?
C1B C2B Ti1 73.48(14) . . ?
C7B C2B Ti1 128.84(19) . . ?
Ti1C C2B Ti1 16.58(8) . . ?
C2B C3B C4B 107.9(2) . . ?
C2B C3B C8B 125.5(2) . . ?
C4B C3B C8B 126.3(2) . . ?
C2B C3B Ti1 76.38(15) . . ?
C4B C3B Ti1 70.62(15) . . ?
C8B C3B Ti1 123.55(18) . . ?
C2B C3B Ti1C 62.26(15) . . ?
C4B C3B Ti1C 73.29(16) . . ?
C8B C3B Ti1C 134.4(2) . . ?
Ti1 C3B Ti1C 14.81(7) . . ?
C5B C4B C3B 108.0(2) . . ?
C5B C4B C9B 127.2(2) . . ?
C3B C4B C9B 124.6(3) . . ?
C5B C4B Ti1 76.94(15) . . ?
C3B C4B Ti1 74.68(15) . . ?
C9B C4B Ti1 118.36(17) . . ?
C5B C4B Ti1C 63.13(15) . . ?
C3B C4B Ti1C 75.79(16) . . ?
C9B C4B Ti1C 130.31(19) . . ?
Ti1 C4B Ti1C 14.86(7) . . ?
C1B C5B C4B 107.8(2) . . ?
C1B C5B C10B 125.1(2) . . ?
C4B C5B C10B 125.3(2) . . ?
C1B C5B Ti1C 62.71(16) . . ?
C4B C5B Ti1C 84.73(17) . . ?
C10B C5B Ti1C 129.3(2) . . ?
C1B C5B Ti1 74.59(14) . . ?
C4B C5B Ti1 68.94(14) . . ?
C10B C5B Ti1 133.97(18) . . ?
Ti1C C5B Ti1 16.78(8) . . ?
C1B C6B H6B1 109.5 . . ?
C1B C6B H6B2 109.5 . . ?
H6B1 C6B H6B2 109.5 . . ?
C1B C6B H6B3 109.5 . . ?
H6B1 C6B H6B3 109.5 . . ?
H6B2 C6B H6B3 109.5 . . ?
C2B C7B H7B1 109.5 . . ?
C2B C7B H7B2 109.5 . . ?
H7B1 C7B H7B2 109.5 . . ?
C2B C7B H7B3 109.5 . . ?
H7B1 C7B H7B3 109.5 . . ?
H7B2 C7B H7B3 109.5 . . ?
C3B C8B H8B1 109.5 . . ?
C3B C8B H8B2 109.5 . . ?
H8B1 C8B H8B2 109.5 . . ?
C3B C8B H8B3 109.5 . . ?
H8B1 C8B H8B3 109.5 . . ?
H8B2 C8B H8B3 109.5 . . ?
C4B C9B H9B1 109.5 . . ?
C4B C9B H9B2 109.5 . . ?
H9B1 C9B H9B2 109.5 . . ?
C4B C9B H9B3 109.5 . . ?
H9B1 C9B H9B3 109.5 . . ?
H9B2 C9B H9B3 109.5 . . ?
C5B C10B C11B 110.9(2) . . ?
C5B C10B H10C 109.5 . . ?
C11B C10B H10C 109.5 . . ?
C5B C10B H10D 109.5 . . ?
C11B C10B H10D 109.5 . . ?
H10C C10B H10D 108.0 . . ?
C10B C11B H11D 109.5 . . ?
C10B C11B H11E 109.5 . . ?
H11D C11B H11E 109.5 . . ?
C10B C11B H11F 109.5 . . ?
H11D C11B H11F 109.5 . . ?
H11E C11B H11F 109.5 . . ?
O1 Ti1 C1 92.44(10) . . ?
O1 Ti1 C4B 91.72(9) . . ?
C1 Ti1 C4B 129.49(10) . . ?
O1 Ti1 C4A 76.82(9) . . ?
C1 Ti1 C4A 117.92(10) . . ?
C4B Ti1 C4A 112.02(9) . . ?
O1 Ti1 C3B 78.79(9) . . ?
C1 Ti1 C3B 97.59(10) . . ?
C4B Ti1 C3B 34.70(8) . . ?
C4A Ti1 C3B 137.25(9) . . ?
O1 Ti1 C3A 80.72(9) . . ?
C1 Ti1 C3A 84.06(10) . . ?
C4B Ti1 C3A 146.10(9) . . ?
C4A Ti1 C3A 34.08(9) . . ?
C3B Ti1 C3A 159.49(9) . . ?
O1 Ti1 C5A 107.38(9) . . ?
C1 Ti1 C5A 130.39(10) . . ?
C4B Ti1 C5A 95.67(9) . . ?
C4A Ti1 C5A 34.29(8) . . ?
C3B Ti1 C5A 130.21(9) . . ?
C3A Ti1 C5A 56.38(8) . . ?
O1 Ti1 C5B 125.84(9) . . ?
C1 Ti1 C5B 119.71(10) . . ?
C4B Ti1 C5B 34.12(9) . . ?
C4A Ti1 C5B 115.33(9) . . ?
C3B Ti1 C5B 56.28(9) . . ?
C3A Ti1 C5B 139.56(8) . . ?
C5A Ti1 C5B 84.72(8) . . ?
O1 Ti1 C1A 131.90(9) . . ?
C1 Ti1 C1A 100.84(10) . . ?
C4B Ti1 C1A 112.94(9) . . ?
C4A Ti1 C1A 56.04(8) . . ?
C3B Ti1 C1A 142.73(9) . . ?
C3A Ti1 C1A 55.48(8) . . ?
C5A Ti1 C1A 33.61(8) . . ?
C5B Ti1 C1A 86.47(9) . . ?
O1 Ti1 C2B 102.86(9) . . ?
C1 Ti1 C2B 73.68(10) . . ?
C4B Ti1 C2B 56.37(8) . . ?
C4A Ti1 C2B 168.37(9) . . ?
C3B Ti1 C2B 33.48(8) . . ?
C3A Ti1 C2B 157.53(9) . . ?
C5A Ti1 C2B 139.25(8) . . ?
C5B Ti1 C2B 55.24(8) . . ?
C1A Ti1 C2B 125.24(8) . . ?
O1 Ti1 C1B 133.79(9) . . ?
C1 Ti1 C1B 86.52(10) . . ?
C4B Ti1 C1B 56.24(8) . . ?
C4A Ti1 C1B 142.33(9) . . ?
C3B Ti1 C1B 55.71(8) . . ?
C3A Ti1 C1B 144.63(9) . . ?
C5A Ti1 C1B 108.08(8) . . ?
C5B Ti1 C1B 33.20(8) . . ?
C1A Ti1 C1B 93.34(8) . . ?
C2B Ti1 C1B 33.10(8) . . ?
O1 Ti1 C2A 112.93(9) . . ?
C1 Ti1 C2A 74.77(10) . . ?
C4B Ti1 C2A 145.94(9) . . ?
C4A Ti1 C2A 55.93(8) . . ?
C3B Ti1 C2A 165.89(8) . . ?
C3A Ti1 C2A 33.41(8) . . ?
C5A Ti1 C2A 55.66(8) . . ?
C5B Ti1 C2A 116.84(9) . . ?
C1A Ti1 C2A 33.00(8) . . ?
C2B Ti1 C2A 132.63(8) . . ?
C1B Ti1 C2A 111.27(9) . . ?
C2 C1 F1 110.4(2) . . ?
C2 C1 Ti1 131.8(2) . . ?
F1 C1 Ti1 117.79(18) . . ?
F3 C2 C1 125.2(3) . . ?
F3 C2 F2 109.0(2) . . ?
C1 C2 F2 125.7(3) . . ?
O1F Ti1C C1B 78.5(4) . . ?
O1F Ti1C C1F 92.3(5) . . ?
C1B Ti1C C1F 115.7(5) . . ?
O1F Ti1C C1A 96.5(4) . . ?
C1B Ti1C C1A 113.02(17) . . ?
C1F Ti1C C1A 131.3(5) . . ?
O1F Ti1C C2A 80.9(4) . . ?
C1B Ti1C C2A 140.5(2) . . ?
C1F Ti1C C2A 98.5(5) . . ?
C1A Ti1C C2A 37.13(10) . . ?
O1F Ti1C C5B 111.9(4) . . ?
C1B Ti1C C5B 36.06(10) . . ?
C1F Ti1C C5B 125.1(4) . . ?
C1A Ti1C C5B 95.35(14) . . ?
C2A Ti1C C5B 132.47(16) . . ?
O1F Ti1C C2B 81.9(4) . . ?
C1B Ti1C C2B 36.09(10) . . ?
C1F Ti1C C2B 79.7(5) . . ?
C1A Ti1C C2B 148.95(17) . . ?
C2A Ti1C C2B 162.61(19) . . ?
C5B Ti1C C2B 57.70(11) . . ?
O1F Ti1C C5A 130.4(4) . . ?
C1B Ti1C C5A 116.47(15) . . ?
C1F Ti1C C5A 117.0(4) . . ?
C1A Ti1C C5A 33.96(9) . . ?
C2A Ti1C C5A 57.14(11) . . ?
C5B Ti1C C5A 84.07(12) . . ?
C2B Ti1C C5A 138.99(15) . . ?
O1F Ti1C C3A 105.1(4) . . ?
C1B Ti1C C3A 169.08(16) . . ?
C1F Ti1C C3A 74.8(4) . . ?
C1A Ti1C C3A 56.63(10) . . ?
C2A Ti1C C3A 33.44(9) . . ?
C5B Ti1C C3A 135.97(15) . . ?
C2B Ti1C C3A 153.74(17) . . ?
C5A Ti1C C3A 53.31(10) . . ?
O1F Ti1C C4B 132.4(4) . . ?
C1B Ti1C C4B 55.85(11) . . ?
C1F Ti1C C4B 95.6(4) . . ?
C1A Ti1C C4B 112.16(15) . . ?
C2A Ti1C C4B 143.14(16) . . ?
C5B Ti1C C4B 32.14(9) . . ?
C2B Ti1C C4B 53.87(10) . . ?
C5A Ti1C C4B 86.13(12) . . ?
C3A Ti1C C4B 122.35(16) . . ?
O1F Ti1C C3B 112.6(4) . . ?
C1B Ti1C C3B 55.36(11) . . ?
C1F Ti1C C3B 71.8(4) . . ?
C1A Ti1C C3B 143.06(16) . . ?
C2A Ti1C C3B 163.12(19) . . ?
C5B Ti1C C3B 53.59(10) . . ?
C2B Ti1C C3B 31.69(8) . . ?
C5A Ti1C C3B 114.22(14) . . ?
C3A Ti1C C3B 129.81(17) . . ?
C4B Ti1C C3B 30.92(8) . . ?
C2F C1F F1F 113.3(12) . . ?
C2F C1F Ti1C 129.4(10) . . ?
F1F C1F Ti1C 117.3(9) . . ?
F3F C2F C1F 129.8(15) . . ?
F3F C2F F2F 106.4(12) . . ?
C1F C2F F2F 123.0(14) . . ?

loop_
_geom_bond_atom_site_label_1
_geom_bond_atom_site_label_2
_geom_bond_distance
_geom_bond_site_symmetry_2
_geom_bond_publ_flag
C1A C2A 1.418(4) . ?
C1A C5A 1.423(3) . ?
C1A C6A 1.515(3) . ?
C1A Ti1C 2.207(4) . ?
C1A Ti1 2.488(3) . ?
C2A C3A 1.419(3) . ?
C2A C7A 1.502(4) . ?
C2A Ti1C 2.246(4) . ?
C2A Ti1 2.504(3) . ?
C3A C4A 1.411(4) . ?
C3A C8A 1.513(3) . ?
C3A Ti1 2.424(3) . ?
C3A Ti1C 2.568(4) . ?
C4A C5A 1.420(3) . ?
C4A C9A 1.513(4) . ?
C4A Ti1 2.390(3) . ?
C5A C10A 1.507(3) . ?
C5A Ti1 2.427(2) . ?
C5A Ti1C 2.540(4) . ?
C6A H6A1 0.9600 . ?
C6A H6A2 0.9600 . ?
C6A H6A3 0.9600 . ?
C7A H7A1 0.9600 . ?
C7A H7A2 0.9600 . ?
C7A H7A3 0.9600 . ?
C8A H8A1 0.9600 . ?
C8A H8A2 0.9600 . ?
C8A H8A3 0.9600 . ?
C9A H9A1 0.9600 . ?
C9A H9A2 0.9600 . ?
C9A H9A3 0.9600 . ?
C10A C11A 1.524(4) . ?
C10A H10A 0.9700 . ?
C10A H10B 0.9700 . ?
C11A H11A 0.9600 . ?
C11A H11B 0.9600 . ?
C11A H11C 0.9600 . ?
C1B C5B 1.417(3) . ?
C1B C2B 1.421(3) . ?
C1B C6B 1.496(4) . ?
C1B Ti1C 2.139(4) . ?
C1B Ti1 2.495(3) . ?
C2B C3B 1.416(3) . ?
C2B C7B 1.502(3) . ?
C2B Ti1C 2.385(4) . ?
C2B Ti1 2.494(2) . ?
C3B C4B 1.425(3) . ?
C3B C8B 1.496(4) . ?
C3B Ti1 2.414(3) . ?
C3B Ti1C 2.688(4) . ?
C4B C5B 1.419(4) . ?
C4B C9B 1.511(3) . ?
C4B Ti1 2.361(3) . ?
C4B Ti1C 2.656(4) . ?
C5B C10B 1.505(3) . ?
C5B Ti1C 2.379(4) . ?
C5B Ti1 2.464(2) . ?
C6B H6B1 0.9600 . ?
C6B H6B2 0.9600 . ?
C6B H6B3 0.9600 . ?
C7B H7B1 0.9600 . ?
C7B H7B2 0.9600 . ?
C7B H7B3 0.9600 . ?
C8B H8B1 0.9600 . ?
C8B H8B2 0.9600 . ?
C8B H8B3 0.9600 . ?
C9B H9B1 0.9600 . ?
C9B H9B2 0.9600 . ?
C9B H9B3 0.9600 . ?
C10B C11B 1.533(4) . ?
C10B H10C 0.9700 . ?
C10B H10D 0.9700 . ?
C11B H11D 0.9600 . ?
C11B H11E 0.9600 . ?
C11B H11F 0.9600 . ?
Ti1 O1 1.873(2) . ?
Ti1 C1 2.175(3) . ?
C1 C2 1.331(4) . ?
C1 F1 1.395(3) . ?
C2 F3 1.329(4) . ?
C2 F2 1.344(4) . ?
Ti1C O1F 1.899(13) . ?
Ti1C C1F 2.168(14) . ?
C1F C2F 1.333(10) . ?
C1F F1F 1.387(9) . ?
C2F F3F 1.325(10) . ?
C2F F2F 1.337(10) . ?
